data_7028593
loop_
_publ_author_name
'Naik, Susmita'
'Kumaravel, Maruthai'
'Mague, Joel T.'
'Balakrishna, Maravanji S.'

_publ_section_title
;
 Bisamino(diphosphonite) with dangling olefin functionalities: synthesis,
 metal chemistry and catalytic utility of Rh(I) and Pd(II) complexes in
 hydroformylation and Suzuki-Miyaura reactions.
;
_journal_issue 3
_journal_name_full 'Dalton transactions (Cambridge, England : 2003)'
_journal_page_first 1082
_journal_page_last 1095
_journal_paper_doi 10.1039/c3dt52400k
_journal_volume 43
_journal_year 2014
_chemical_formula_moiety 'C43 H38 N O8 P2 W'
_chemical_formula_sum 'C43 H38 N O8 P2 W'
_chemical_formula_weight 945.54
_chemical_name_systematic
; 
 ? 
;
_space_group_IT_number 88
_symmetry_cell_setting tetragonal
_symmetry_space_group_name_Hall '-I 4ad'
_symmetry_space_group_name_H-M 'I 41/a :2'
_atom_sites_solution_hydrogens geom
_atom_sites_solution_primary direct
_atom_sites_solution_secondary difmap
_audit_creation_method SHELXL-97
_cell_angle_alpha 90.00
_cell_angle_beta 90.00
_cell_angle_gamma 90.00
_cell_formula_units_Z 8
_cell_length_a 21.0377(17)
_cell_length_b 21.0377(17)
_cell_length_c 17.7433(15)
_cell_measurement_reflns_used 9698
_cell_measurement_temperature 100(2)
_cell_measurement_theta_max 29.13
_cell_measurement_theta_min 2.45
_cell_volume 7852.9(11)
_computing_cell_refinement 'Bruker SAINT (Bruker-AXS 2009a)'
_computing_data_collection 'Bruker APEX2 (Bruker-AXS, 2009)'
_computing_data_reduction 'Bruker SAINT (Bruker-AXS 2009a)'
_computing_molecular_graphics 'Bruker SHELXTL(Bruker-AXS 2008)'
_computing_publication_material 'Bruker SHELXTL(Bruker-AXS 2008)'
_computing_structure_refinement 'SHELXL (Sheldrick, 2008)'
_computing_structure_solution 'SHELXS (Sheldrick, 2008)'
_diffrn_ambient_temperature 100(2)
_diffrn_measured_fraction_theta_full 0.990
_diffrn_measured_fraction_theta_max 0.990
_diffrn_measurement_device_type 'Bruker APEX-I CCD'
_diffrn_measurement_method '\f and \w scans'
_diffrn_radiation_monochromator graphite
_diffrn_radiation_source 'fine-focus sealed tube'
_diffrn_radiation_type MoK\a
_diffrn_radiation_wavelength 0.71073
_diffrn_reflns_av_R_equivalents 0.0435
_diffrn_reflns_av_sigmaI/netI 0.0192
_diffrn_reflns_limit_h_max 27
_diffrn_reflns_limit_h_min -28
_diffrn_reflns_limit_k_max 28
_diffrn_reflns_limit_k_min -28
_diffrn_reflns_limit_l_max 23
_diffrn_reflns_limit_l_min -24
_diffrn_reflns_number 70156
_diffrn_reflns_theta_full 29.17
_diffrn_reflns_theta_max 29.17
_diffrn_reflns_theta_min 2.45
_exptl_absorpt_coefficient_mu 3.078
_exptl_absorpt_correction_T_max 0.7127
_exptl_absorpt_correction_T_min 0.4650
_exptl_absorpt_correction_type 'integration numerical Gaussian'
_exptl_absorpt_process_details 'SADABS (Sheldrick, 2008a)'
_exptl_crystal_colour colourless
_exptl_crystal_density_diffrn 1.594
_exptl_crystal_density_method 'not measured'
_exptl_crystal_description Parallelepiped
_exptl_crystal_F_000 3768
_exptl_crystal_size_max 0.27
_exptl_crystal_size_mid 0.17
_exptl_crystal_size_min 0.12
_refine_diff_density_max 1.262
_refine_diff_density_min -1.320
_refine_diff_density_rms 0.083
_refine_ls_extinction_method none
_refine_ls_goodness_of_fit_ref 1.029
_refine_ls_hydrogen_treatment constr
_refine_ls_matrix_type full
_refine_ls_number_parameters 259
_refine_ls_number_reflns 5271
_refine_ls_number_restraints 4
_refine_ls_restrained_S_all 1.031
_refine_ls_R_factor_all 0.0361
_refine_ls_R_factor_gt 0.0270
_refine_ls_shift/su_max 0.005
_refine_ls_shift/su_mean 0.000
_refine_ls_structure_factor_coef Fsqd
_refine_ls_weighting_details 'calc w=1/[\s^2^(Fo^2^)+(0.0259P)^2^+24.1691P] where P=(Fo^2^+2Fc^2^)/3'
_refine_ls_weighting_scheme calc
_refine_ls_wR_factor_gt 0.0595
_refine_ls_wR_factor_ref 0.0645
_reflns_number_gt 4445
_reflns_number_total 5271
_reflns_threshold_expression >2sigma(I)
_cod_data_source_file c3dt52400k.txt
_cod_data_source_block msb423_0m
_cod_depositor_comments
;
The following automatic conversions were performed:

'_symmetry_cell_setting' value 'Tetragonal' changed to 'tetragonal'
according to
/usr/data/users/saulius/automatic-downloads/current/RSC/lib/dictionaries/cif_core.dic
dictionary named 'cif_core.dic' version 2.4.2 from 2011-04-26.

Automatic conversion script
Id: cif_fix_values 2281 2013-09-26 08:29:07Z andrius 
;
_cod_original_sg_symbol_H-M I4(1)/a
_cod_database_code 7028593

loop_
_symmetry_equiv_pos_as_xyz
'x, y, z'
'-x+1/2, -y, z+1/2'
'-y+3/4, x+1/4, z+1/4'
'y+3/4, -x+3/4, z+3/4'
'x+1/2, y+1/2, z+1/2'
'-x+1, -y+1/2, z+1'
'-y+5/4, x+3/4, z+3/4'
'y+5/4, -x+5/4, z+5/4'
'-x, -y, -z'
'x-1/2, y, -z-1/2'
'y-3/4, -x-1/4, -z-1/4'
'-y-3/4, x-3/4, -z-3/4'
'-x+1/2, -y+1/2, -z+1/2'
'x, y+1/2, -z'
'y-1/4, -x+1/4, -z+1/4'
'-y-1/4, x-1/4, -z-1/4'

loop_
_atom_site_label
_atom_site_type_symbol
_atom_site_fract_x
_atom_site_fract_y
_atom_site_fract_z
_atom_site_U_iso_or_equiv
_atom_site_adp_type
_atom_site_occupancy
_atom_site_symmetry_multiplicity
_atom_site_calc_flag
_atom_site_refinement_flags
_atom_site_disorder_assembly
_atom_site_disorder_group
W1 W 0.5000 0.2500 0.037758(7) 0.02921(5) Uani 1 2 d S . .
P1 P 0.44997(3) 0.21344(3) 0.15368(3) 0.02440(13) Uani 1 1 d . . .
O1 O 0.44341(8) 0.14018(8) 0.17994(10) 0.0263(4) Uani 1 1 d . . .
O2 O 0.38289(8) 0.23646(9) 0.18824(10) 0.0285(4) Uani 1 1 d . . .
O3 O 0.40559(12) 0.36627(10) 0.01452(12) 0.0454(5) Uani 1 1 d . . .
O4 O 0.58553(12) 0.32190(11) -0.08092(12) 0.0481(6) Uani 1 1 d . . .
N1 N 0.5000 0.2500 0.21497(14) 0.0203(5) Uani 1 2 d S . .
C1 C 0.48597(13) 0.09210(12) 0.15783(14) 0.0272(5) Uani 1 1 d . A .
C2 C 0.54652(13) 0.09110(13) 0.18815(16) 0.0316(5) Uani 1 1 d . . .
H2 H 0.5608 0.1251 0.2190 0.038 Uiso 1 1 calc R . .
C3 C 0.58615(15) 0.04021(14) 0.17321(17) 0.0379(6) Uani 1 1 d . . .
H3 H 0.6280 0.0392 0.1933 0.046 Uiso 1 1 calc R . .
C4 C 0.56429(17) -0.00940(14) 0.12867(18) 0.0425(7) Uani 1 1 d . . .
H4 H 0.5908 -0.0451 0.1193 0.051 Uiso 1 1 calc R . .
C5 C 0.50389(17) -0.00701(14) 0.09778(18) 0.0413(7) Uani 1 1 d . A .
H5 H 0.4897 -0.0412 0.0670 0.050 Uiso 1 1 calc R . .
C6 C 0.46320(14) 0.04441(13) 0.11073(15) 0.0321(6) Uani 1 1 d . . .
C7 C 0.39676(15) 0.04556(16) 0.07837(16) 0.0429(7) Uani 0.50 1 d PD A 1
H7A H 0.3880 0.0887 0.0587 0.051 Uiso 0.50 1 calc PR A 1
H7B H 0.3949 0.0157 0.0353 0.051 Uiso 0.50 1 calc PR A 1
C8 C 0.3457(3) 0.0282(3) 0.1334(4) 0.0477(12) Uani 0.50 1 d PD A 1
H8 H 0.3337 0.0567 0.1724 0.057 Uiso 0.50 1 calc PR A 1
C9 C 0.3183(5) -0.0269(4) 0.1263(7) 0.078(2) Uani 0.50 1 d PD A 1
H9A H 0.3308 -0.0549 0.0870 0.094 Uiso 0.50 1 calc PR A 1
H9B H 0.2857 -0.0391 0.1604 0.094 Uiso 0.50 1 calc PR A 1
C7A C 0.39676(15) 0.04556(16) 0.07837(16) 0.0429(7) Uani 0.50 1 d PD A 2
H7A1 H 0.3976 0.0352 0.0239 0.051 Uiso 0.50 1 calc PR A 2
H7A2 H 0.3774 0.0881 0.0849 0.051 Uiso 0.50 1 calc PR A 2
C8A C 0.3592(3) -0.0042(3) 0.1216(4) 0.0477(12) Uani 0.50 1 d PD A 2
H8A H 0.3776 -0.0455 0.1220 0.057 Uiso 0.50 1 calc PR A 2
C9A C 0.3062(4) 0.0009(5) 0.1579(6) 0.078(2) Uani 0.50 1 d PD A 2
H9A1 H 0.2849 0.0407 0.1601 0.094 Uiso 0.50 1 calc PR A 2
H9A2 H 0.2885 -0.0351 0.1825 0.094 Uiso 0.50 1 calc PR A 2
C10 C 0.32546(14) 0.21033(13) 0.16187(17) 0.0360(6) Uani 1 1 d . . .
C11 C 0.30981(18) 0.21783(17) 0.0865(2) 0.0521(9) Uani 1 1 d . . .
H11 H 0.3382 0.2384 0.0528 0.062 Uiso 1 1 calc R . .
C12 C 0.2521(2) 0.1948(2) 0.0613(3) 0.0725(15) Uani 1 1 d . . .
H12 H 0.2406 0.1992 0.0098 0.087 Uiso 1 1 calc R . .
C13 C 0.2116(2) 0.1658(2) 0.1104(3) 0.0807(17) Uani 1 1 d . . .
H13 H 0.1718 0.1506 0.0928 0.097 Uiso 1 1 calc R . .
C14 C 0.22767(18) 0.15809(16) 0.1862(3) 0.0628(12) Uani 1 1 d . . .
H14 H 0.1986 0.1381 0.2196 0.075 Uiso 1 1 calc R . .
C15 C 0.28651(14) 0.17968(13) 0.2133(2) 0.0399(7) Uani 1 1 d . . .
C16 C 0.30535(13) 0.17032(14) 0.29450(18) 0.0378(6) Uani 1 1 d . . .
H16A H 0.3520 0.1645 0.2971 0.045 Uiso 1 1 calc R . .
H16B H 0.2947 0.2093 0.3230 0.045 Uiso 1 1 calc R . .
C17 C 0.27381(14) 0.11447(15) 0.3321(2) 0.0444(8) Uani 1 1 d . . .
H17 H 0.2797 0.0738 0.3098 0.053 Uiso 1 1 calc R . .
C18 C 0.23893(17) 0.11743(18) 0.3929(2) 0.0526(9) Uani 1 1 d . . .
H18A H 0.2319 0.1572 0.4169 0.063 Uiso 1 1 calc R . .
H18B H 0.2206 0.0798 0.4132 0.063 Uiso 1 1 calc R . .
C19 C 0.5000 0.2500 0.29610(17) 0.0213(6) Uani 1 2 d S . .
C20 C 0.4823(2) 0.1959(2) 0.3353(3) 0.0232(6) Uani 0.50 1 d P . .
H20 H 0.4700 0.1618 0.3108 0.028 Uiso 0.50 1 d PR . .
C20A C 0.4466(2) 0.2688(2) 0.3363(3) 0.0232(6) Uani 0.50 1 d P . .
H20A H 0.4132 0.2842 0.3076 0.028 Uiso 0.50 1 d PR . .
C21 C 0.43951(16) 0.32547(14) 0.02689(15) 0.0355(6) Uani 1 1 d . . .
C22 C 0.55438(16) 0.29542(14) -0.03873(15) 0.0370(6) Uani 1 1 d . . .

loop_
_atom_site_aniso_label
_atom_site_aniso_U_11
_atom_site_aniso_U_22
_atom_site_aniso_U_33
_atom_site_aniso_U_23
_atom_site_aniso_U_13
_atom_site_aniso_U_12
W1 0.05087(10) 0.02623(8) 0.01054(7) 0.000 0.000 0.00336(6)
P1 0.0350(3) 0.0256(3) 0.0127(2) -0.0007(2) -0.0031(2) 0.0035(2)
O1 0.0325(9) 0.0259(8) 0.0204(8) 0.0008(7) -0.0002(7) 0.0029(7)
O2 0.0306(9) 0.0329(9) 0.0221(8) -0.0065(7) -0.0073(7) 0.0057(7)
O3 0.0664(15) 0.0395(12) 0.0301(11) 0.0010(9) -0.0080(10) 0.0115(11)
O4 0.0663(15) 0.0509(13) 0.0271(11) 0.0068(9) 0.0051(10) -0.0066(11)
N1 0.0263(14) 0.0233(13) 0.0112(12) 0.000 0.000 0.0037(11)
C1 0.0374(14) 0.0239(12) 0.0202(11) 0.0024(9) 0.0032(10) 0.0015(10)
C2 0.0354(14) 0.0301(13) 0.0293(13) 0.0001(11) 0.0006(11) 0.0004(11)
C3 0.0388(15) 0.0388(15) 0.0363(15) 0.0038(12) 0.0021(12) 0.0075(12)
C4 0.0561(19) 0.0328(14) 0.0387(16) 0.0025(12) 0.0070(14) 0.0126(13)
C5 0.061(2) 0.0312(14) 0.0317(15) -0.0042(12) 0.0041(14) 0.0001(13)
C6 0.0433(15) 0.0308(13) 0.0221(12) 0.0001(10) 0.0015(11) -0.0023(11)
C7 0.0497(18) 0.0488(18) 0.0300(15) -0.0089(13) -0.0072(13) -0.0058(14)
C8 0.041(3) 0.045(3) 0.057(3) -0.013(3) 0.001(2) 0.003(2)
C9 0.063(4) 0.060(5) 0.111(7) -0.014(4) 0.028(4) -0.013(4)
C7A 0.0497(18) 0.0488(18) 0.0300(15) -0.0089(13) -0.0072(13) -0.0058(14)
C8A 0.041(3) 0.045(3) 0.057(3) -0.013(3) 0.001(2) 0.003(2)
C9A 0.063(4) 0.060(5) 0.111(7) -0.014(4) 0.028(4) -0.013(4)
C10 0.0362(14) 0.0309(14) 0.0409(16) -0.0096(12) -0.0194(12) 0.0093(11)
C11 0.064(2) 0.0505(19) 0.0415(18) -0.0148(15) -0.0290(16) 0.0223(16)
C12 0.086(3) 0.054(2) 0.077(3) -0.024(2) -0.061(3) 0.023(2)
C13 0.071(3) 0.045(2) 0.125(4) -0.011(2) -0.072(3) -0.0007(19)
C14 0.0459(19) 0.0345(17) 0.108(3) 0.0000(19) -0.039(2) -0.0035(14)
C15 0.0340(14) 0.0236(13) 0.062(2) -0.0035(12) -0.0182(14) 0.0048(11)
C16 0.0284(13) 0.0295(14) 0.0555(19) 0.0043(12) -0.0077(12) 0.0016(11)
C17 0.0339(15) 0.0322(15) 0.067(2) 0.0007(14) 0.0038(15) 0.0018(12)
C18 0.0434(18) 0.0438(18) 0.071(2) -0.0026(17) 0.0058(17) -0.0018(14)
C19 0.0266(16) 0.0253(16) 0.0118(13) 0.000 0.000 0.0001(13)
C20 0.0270(16) 0.0279(16) 0.0146(15) -0.0008(12) 0.0011(12) 0.0009(13)
C20A 0.0270(16) 0.0279(16) 0.0146(15) -0.0008(12) 0.0011(12) 0.0009(13)
C21 0.0563(18) 0.0330(14) 0.0170(12) 0.0002(10) -0.0037(11) 0.0019(12)
C22 0.0606(19) 0.0336(14) 0.0167(12) 0.0009(10) -0.0011(12) 0.0023(13)

loop_
_atom_type_symbol
_atom_type_description
_atom_type_scat_dispersion_real
_atom_type_scat_dispersion_imag
_atom_type_scat_source
C C 0.0033 0.0016 'International Tables Vol C Tables 4.2.6.8 and 6.1.1.4'
H H 0.0000 0.0000 'International Tables Vol C Tables 4.2.6.8 and 6.1.1.4'
N N 0.0061 0.0033 'International Tables Vol C Tables 4.2.6.8 and 6.1.1.4'
O O 0.0106 0.0060 'International Tables Vol C Tables 4.2.6.8 and 6.1.1.4'
P P 0.1023 0.0942 'International Tables Vol C Tables 4.2.6.8 and 6.1.1.4'
W W -0.8490 6.8722 'International Tables Vol C Tables 4.2.6.8 and 6.1.1.4'

loop_
_geom_angle_atom_site_label_1
_geom_angle_atom_site_label_2
_geom_angle_atom_site_label_3
_geom_angle
_geom_angle_site_symmetry_1
_geom_angle_site_symmetry_3
C22 W1 C22 95.37(16) . 6_554
C22 W1 C21 87.21(12) . 6_554
C22 W1 C21 85.50(12) 6_554 6_554
C22 W1 C21 85.50(12) . .
C22 W1 C21 87.21(12) 6_554 .
C21 W1 C21 169.17(15) 6_554 .
C22 W1 P1 100.00(8) . 6_554
C22 W1 P1 164.50(8) 6_554 6_554
C21 W1 P1 93.21(8) 6_554 6_554
C21 W1 P1 95.94(8) . 6_554
C22 W1 P1 164.50(8) . .
C22 W1 P1 100.00(8) 6_554 .
C21 W1 P1 95.94(8) 6_554 .
C21 W1 P1 93.21(8) . .
P1 W1 P1 64.73(3) 6_554 .
O2 P1 O1 95.85(10) . .
O2 P1 N1 99.37(8) . .
O1 P1 N1 107.48(8) . .
O2 P1 W1 127.18(7) . .
O1 P1 W1 125.57(7) . .
N1 P1 W1 97.47(7) . .
C1 O1 P1 123.44(16) . .
C10 O2 P1 120.49(17) . .
C19 N1 P1 129.84(7) . .
C19 N1 P1 129.84(7) . 6_554
P1 N1 P1 100.33(14) . 6_554
C2 C1 C6 122.7(2) . .
C2 C1 O1 119.3(2) . .
C6 C1 O1 117.8(2) . .
C3 C2 C1 119.5(3) . .
C3 C2 H2 120.2 . .
C1 C2 H2 120.2 . .
C2 C3 C4 119.5(3) . .
C2 C3 H3 120.3 . .
C4 C3 H3 120.3 . .
C5 C4 C3 120.1(3) . .
C5 C4 H4 119.9 . .
C3 C4 H4 119.9 . .
C4 C5 C6 121.7(3) . .
C4 C5 H5 119.2 . .
C6 C5 H5 119.2 . .
C1 C6 C5 116.5(3) . .
C1 C6 C7 122.4(3) . .
C5 C6 C7 121.1(3) . .
C8 C7 C6 114.3(4) . .
C8 C7 H7A 108.7 . .
C6 C7 H7A 108.7 . .
C8 C7 H7B 108.7 . .
C6 C7 H7B 108.7 . .
H7A C7 H7B 107.6 . .
C9 C8 C7 118.2(6) . .
C9 C8 H8 120.9 . .
C7 C8 H8 120.9 . .
C8 C9 H9A 120.0 . .
C8 C9 H9B 120.0 . .
H9A C9 H9B 120.0 . .
C9A C8A H8A 115.0 . .
C8A C9A H9A1 120.0 . .
C8A C9A H9A2 120.0 . .
H9A1 C9A H9A2 120.0 . .
C15 C10 C11 123.2(3) . .
C15 C10 O2 118.1(3) . .
C11 C10 O2 118.7(3) . .
C12 C11 C10 118.7(4) . .
C12 C11 H11 120.6 . .
C10 C11 H11 120.6 . .
C13 C12 C11 120.0(4) . .
C13 C12 H12 120.0 . .
C11 C12 H12 120.0 . .
C12 C13 C14 121.1(4) . .
C12 C13 H13 119.4 . .
C14 C13 H13 119.4 . .
C13 C14 C15 120.4(4) . .
C13 C14 H14 119.8 . .
C15 C14 H14 119.8 . .
C10 C15 C14 116.5(3) . .
C10 C15 C16 122.3(3) . .
C14 C15 C16 121.1(3) . .
C17 C16 C15 114.2(3) . .
C17 C16 H16A 108.7 . .
C15 C16 H16A 108.7 . .
C17 C16 H16B 108.7 . .
C15 C16 H16B 108.7 . .
H16A C16 H16B 107.6 . .
C18 C17 C16 125.2(3) . .
C18 C17 H17 117.4 . .
C16 C17 H17 117.4 . .
C17 C18 H18A 120.0 . .
C17 C18 H18B 120.0 . .
H18A C18 H18B 120.0 . .
C20 C19 C20 119.7(4) . 6_554
C20 C19 C20A 74.1(3) . 6_554
C20 C19 C20A 76.0(3) 6_554 6_554
C20 C19 C20A 76.0(3) . .
C20 C19 C20A 74.1(3) 6_554 .
C20A C19 C20A 118.2(4) 6_554 .
C20 C19 N1 120.2(2) . .
C20 C19 N1 120.2(2) 6_554 .
C20A C19 N1 120.9(2) 6_554 .
C20A C19 N1 120.9(2) . .
C19 C20 C20A 119.9(4) . 16_656
C19 C20 C20A 53.1(2) . 6_554
C20A C20 C20A 90.0(4) 16_656 6_554
C19 C20 H20 120.1 . .
C20A C20 H20 119.9 16_656 .
C20A C20 H20 129.2 6_554 .
C19 C20A C20 121.1(4) . 11_666
C19 C20A C20 52.8(2) . 6_554
C20 C20A C20 91.6(4) 11_666 6_554
C19 C20A H20A 115.4 . .
C20 C20A H20A 123.3 11_666 .
C20 C20A H20A 121.2 6_554 .
O3 C21 W1 174.2(2) . .
O4 C22 W1 178.7(3) . .

loop_
_geom_bond_atom_site_label_1
_geom_bond_atom_site_label_2
_geom_bond_distance
_geom_bond_site_symmetry_2
W1 C22 2.016(3) .
W1 C22 2.016(3) 6_554
W1 C21 2.044(3) 6_554
W1 C21 2.044(3) .
W1 P1 2.4351(7) 6_554
W1 P1 2.4352(7) .
P1 O2 1.6130(19) .
P1 O1 1.6160(18) .
P1 N1 1.6976(18) .
O1 C1 1.407(3) .
O2 C10 1.407(3) .
O3 C21 1.138(4) .
O4 C22 1.140(4) .
N1 C19 1.439(4) .
N1 P1 1.6976(17) 6_554
C1 C2 1.383(4) .
C1 C6 1.391(4) .
C2 C3 1.383(4) .
C2 H2 0.9500 .
C3 C4 1.388(4) .
C3 H3 0.9500 .
C4 C5 1.385(5) .
C4 H4 0.9500 .
C5 C6 1.398(4) .
C5 H5 0.9500 .
C6 C7 1.511(4) .
C7 C8 1.496(4) .
C7 H7A 0.9900 .
C7 H7B 0.9900 .
C8 C9 1.301(5) .
C8 H8 0.9500 .
C9 H9A 0.9500 .
C9 H9B 0.9500 .
C8A C9A 1.293(5) .
C8A H8A 0.9500 .
C9A H9A1 0.9500 .
C9A H9A2 0.9500 .
C10 C15 1.385(5) .
C10 C11 1.387(4) .
C11 C12 1.381(5) .
C11 H11 0.9500 .
C12 C13 1.362(7) .
C12 H12 0.9500 .
C13 C14 1.396(7) .
C13 H13 0.9500 .
C14 C15 1.403(4) .
C14 H14 0.9500 .
C15 C16 1.508(4) .
C16 C17 1.505(4) .
C16 H16A 0.9900 .
C16 H16B 0.9900 .
C17 C18 1.307(5) .
C17 H17 0.9500 .
C18 H18A 0.9500 .
C18 H18B 0.9500 .
C19 C20 1.385(5) .
C19 C20 1.385(5) 6_554
C19 C20A 1.389(5) 6_554
C19 C20A 1.389(5) .
C20 C20A 1.391(6) 16_656
C20 C20A 1.671(7) 6_554
C20 H20 0.8774 .
C20A C20 1.391(6) 11_666
C20A C20 1.671(7) 6_554
C20A H20A 0.9250 .
